data_7101353
loop_
_publ_author_name
'Andrew Weller'
'Simon Brayshaw'
'Thomas M. Douglas'
'Christopher Frost'
'J.Le Notre'

_publ_section_title
;
Phosphine-Olefin Ligands: A Facile Dehydrogenative Route
to Catalytically Active Rhodium Complexes
;
_journal_issue 32
_journal_name_full 'Chemical Communications'
_journal_paper_doi 10.1039/b608129k
_journal_year 2006
_chemical_formula_moiety 'C41 H49 P3 Rh, C32 H12 B F24, C6 H5 F'
_chemical_formula_sum 'C79 H66 B F25 P3 Rh'
_chemical_formula_weight 1696.95
_chemical_name_common 'Compound 1'
_chemical_name_systematic
;
?
;
_space_group_IT_number 14
_symmetry_cell_setting monoclinic
_symmetry_space_group_name_Hall '-P 2ybc'
_symmetry_space_group_name_H-M 'P 1 21/c 1'
_atom_sites_solution_hydrogens geom
_atom_sites_solution_primary direct
_atom_sites_solution_secondary difmap
_audit_creation_method SHELXL-97
_cell_angle_alpha 90.00
_cell_angle_beta 113.0628(3)
_cell_angle_gamma 90.00
_cell_formula_units_Z 4
_cell_length_a 23.8394(2)
_cell_length_b 13.1178(1)
_cell_length_c 26.0538(2)
_cell_measurement_reflns_used 148480
_cell_measurement_temperature 150(2)
_cell_measurement_theta_max 30.034
_cell_measurement_theta_min 2.910
_cell_volume 7496.37(10)
_computing_cell_refinement 'HKL Scalepack (Otwinowski & Minor 1997)'
_computing_data_collection 'Collect, Nonius program suite version 1.9 (1997)'
_computing_data_reduction 'Denzo and Scalepack (Otwinowski & Minor, 1997)'
_computing_molecular_graphics 'ORTEP3 for Windows - L. J. Farrugia, J. Appl. Crystallogr. 1997, 30, 565'
_computing_publication_material 'SHELX97-2, G. M. Sheldrick'
_computing_structure_refinement
;
SHELX97-2 Program for Crystal Structure Analysis. G. M. Sheldrick,
Institut f. Anorg. Chemie der Universit\"at, Tammanstrasse 4,
D-3400 G\"ottingen, Germany, 1998.
;
_computing_structure_solution
;
SIR97- Altomare A., Burla M.C., Camalli M., Cascarano G.L., Giacovazzo C. ,
Guagliardi A., Moliterni A.G.G., Polidori G.,Spagna R.
(1999) J. Appl. Cryst. 32, 115-119.
;
_diffrn_ambient_temperature 150(2)
_diffrn_measured_fraction_theta_full 0.996
_diffrn_measured_fraction_theta_max 0.996
_diffrn_measurement_device_type 'Nonius Kappa CCD'
_diffrn_measurement_method '786 1.0 degree images with \f and \w scans'
_diffrn_radiation_monochromator graphite
_diffrn_radiation_source 'fine-focus sealed tube'
_diffrn_radiation_type MoK\a
_diffrn_radiation_wavelength 0.71073
_diffrn_reflns_av_R_equivalents 0.0666
_diffrn_reflns_av_sigmaI/netI 0.0443
_diffrn_reflns_limit_h_max 33
_diffrn_reflns_limit_h_min -33
_diffrn_reflns_limit_k_max 18
_diffrn_reflns_limit_k_min -18
_diffrn_reflns_limit_l_max 36
_diffrn_reflns_limit_l_min -36
_diffrn_reflns_number 127183
_diffrn_reflns_theta_full 30.01
_diffrn_reflns_theta_max 30.01
_diffrn_reflns_theta_min 3.76
_exptl_absorpt_coefficient_mu 0.398
_exptl_absorpt_correction_T_max 0.8634
_exptl_absorpt_correction_T_min 0.8569
_exptl_absorpt_correction_type none
_exptl_crystal_colour yellow
_exptl_crystal_density_diffrn 1.504
_exptl_crystal_density_method 'not measured'
_exptl_crystal_description cube
_exptl_crystal_F_000 3440
_exptl_crystal_size_max 0.40
_exptl_crystal_size_mid 0.40
_exptl_crystal_size_min 0.38
_refine_diff_density_max 1.703
_refine_diff_density_min -0.820
_refine_diff_density_rms 0.070
_refine_ls_extinction_method none
_refine_ls_goodness_of_fit_ref 1.023
_refine_ls_hydrogen_treatment mixed
_refine_ls_matrix_type full
_refine_ls_number_parameters 1154
_refine_ls_number_reflns 21803
_refine_ls_number_restraints 0
_refine_ls_restrained_S_all 1.023
_refine_ls_R_factor_all 0.0683
_refine_ls_R_factor_gt 0.0416
_refine_ls_shift/su_max 0.001
_refine_ls_shift/su_mean 0.000
_refine_ls_structure_factor_coef Fsqd
_refine_ls_weighting_details 'calc w=1/[\s^2^(Fo^2^)+(0.0554P)^2^+4.1740P] where P=(Fo^2^+2Fc^2^)/3'
_refine_ls_weighting_scheme calc
_refine_ls_wR_factor_gt 0.1024
_refine_ls_wR_factor_ref 0.1152
_reflns_number_gt 15934
_reflns_number_total 21803
_reflns_threshold_expression >2sigma(I)
_cod_data_source_file b608129k.txt
_cod_depositor_comments
;
The following automatic conversions were performed:
'_symmetry_cell_setting' value 'Monoclinic' changed to 'monoclinic'
according to '/home/saulius/struct/CIF-dictionaries/cif_core.dic'
dictionary named 'cif_core.dic' version 2.4.1 from 2010-06-29.

Automatic conversion script
Id: cif_fix_enum 1527 2010-12-29 10:47:43Z saulius 
;
_cod_original_sg_symbol_H-M 'P 21/c'
_cod_database_code 7101353

loop_
_symmetry_equiv_pos_as_xyz
'x, y, z'
'-x, y+1/2, -z+1/2'
'-x, -y, -z'
'x, -y-1/2, z-1/2'

loop_
_atom_site_label
_atom_site_type_symbol
_atom_site_fract_x
_atom_site_fract_y
_atom_site_fract_z
_atom_site_U_iso_or_equiv
_atom_site_adp_type
_atom_site_occupancy
_atom_site_symmetry_multiplicity
_atom_site_calc_flag
_atom_site_refinement_flags
_atom_site_disorder_assembly
_atom_site_disorder_group
Rh1 Rh 0.207504(7) 0.171097(12) -0.010257(6) 0.02247(5) Uani 1 1 d . . .
P1 P 0.30460(2) 0.19250(4) -0.00993(2) 0.02397(10) Uani 1 1 d . . .
P2 P 0.22638(2) 0.21141(4) 0.08021(2) 0.02384(10) Uani 1 1 d . . .
P3 P 0.10932(2) 0.15895(4) -0.01846(2) 0.02773(11) Uani 1 1 d . . .
C1 C 0.28338(10) 0.14633(17) -0.08208(9) 0.0316(5) Uani 1 1 d . . .
H1 H 0.3175 0.1477 -0.0953 0.038 Uiso 1 1 calc R . .
C2 C 0.25666(10) 0.03933(17) -0.08210(9) 0.0316(4) Uani 1 1 d . . .
H2A H 0.2525 0.0005 -0.1160 0.038 Uiso 1 1 calc R . .
H2B H 0.2820 -0.0001 -0.0486 0.038 Uiso 1 1 calc R . .
C3 C 0.19503(10) 0.06525(18) -0.08147(9) 0.0323(5) Uani 1 1 d . . .
C4 C 0.17812(11) 0.16114(19) -0.10300(8) 0.0337(5) Uani 1 1 d . . .
C5 C 0.22669(11) 0.2069(2) -0.11912(9) 0.0376(5) Uani 1 1 d . . .
H5A H 0.2317 0.2807 -0.1106 0.045 Uiso 1 1 calc R . .
H5B H 0.2176 0.1963 -0.1592 0.045 Uiso 1 1 calc R . .
C6 C 0.33474(10) 0.32327(16) -0.00384(10) 0.0333(5) Uani 1 1 d . A .
H6 H 0.3617 0.3333 0.0364 0.040 Uiso 1 1 calc R . .
C7 C 0.28635(12) 0.40856(18) -0.01903(12) 0.0441(6) Uani 1 1 d . . .
H7A H 0.2448 0.3796 -0.0366 0.053 Uiso 0.651(14) 1 calc PR A 1
H7B H 0.2895 0.4470 0.0147 0.053 Uiso 0.651(14) 1 calc PR A 1
H7C H 0.2509 0.3917 -0.0537 0.053 Uiso 0.349(14) 1 d PR A 2
H7D H 0.2721 0.4195 0.0115 0.053 Uiso 0.349(14) 1 d PR A 2
C8 C 0.2996(3) 0.4762(4) -0.0589(3) 0.0506(16) Uani 0.651(14) 1 d P A 1
H8A H 0.2733 0.4576 -0.0978 0.061 Uiso 0.651(14) 1 calc PR A 1
H8B H 0.2914 0.5481 -0.0527 0.061 Uiso 0.651(14) 1 calc PR A 1
C8B C 0.3183(5) 0.5010(6) -0.0280(6) 0.050(3) Uani 0.349(14) 1 d P A 2
H8C H 0.2888 0.5474 -0.0554 0.061 Uiso 0.349(14) 1 calc PR A 2
H8D H 0.3387 0.5385 0.0075 0.061 Uiso 0.349(14) 1 calc PR A 2
C9 C 0.36417(16) 0.4629(2) -0.04941(15) 0.0596(8) Uani 1 1 d . . .
H9A H 0.3909 0.5040 -0.0173 0.071 Uiso 0.651(14) 1 calc PR A 1
H9B H 0.3718 0.4819 -0.0829 0.071 Uiso 0.651(14) 1 calc PR A 1
H9C H 0.4032 0.4999 -0.0315 0.071 Uiso 0.349(14) 1 d PR A 2
H9D H 0.3487 0.4749 -0.0901 0.071 Uiso 0.349(14) 1 d PR A 2
C10 C 0.37387(15) 0.3488(2) -0.03730(16) 0.0580(8) Uani 1 1 d . A .
H10A H 0.4174 0.3337 -0.0152 0.070 Uiso 1 1 calc R . .
H10B H 0.3602 0.3091 -0.0724 0.070 Uiso 1 1 calc R . .
C11 C 0.37022(9) 0.11197(16) 0.03158(9) 0.0275(4) Uani 1 1 d . . .
H11 H 0.3529 0.0444 0.0355 0.033 Uiso 1 1 calc R . .
C12 C 0.41727(10) 0.0899(2) 0.00550(11) 0.0391(5) Uani 1 1 d . . .
H12A H 0.4054 0.0287 -0.0186 0.047 Uiso 1 1 calc R . .
H12B H 0.4206 0.1485 -0.0170 0.047 Uiso 1 1 calc R . .
C13 C 0.47788(12) 0.0720(3) 0.05577(13) 0.0589(8) Uani 1 1 d . . .
H13A H 0.4948 0.0042 0.0530 0.071 Uiso 1 1 calc R . .
H13B H 0.5081 0.1247 0.0569 0.071 Uiso 1 1 calc R . .
C14 C 0.46404(11) 0.0780(2) 0.10807(11) 0.0476(6) Uani 1 1 d . . .
H14A H 0.4544 0.0098 0.1187 0.057 Uiso 1 1 calc R . .
H14B H 0.4990 0.1070 0.1397 0.057 Uiso 1 1 calc R . .
C15 C 0.40882(10) 0.14814(18) 0.09115(10) 0.0358(5) Uani 1 1 d . . .
H15A H 0.4208 0.2205 0.0916 0.043 Uiso 1 1 calc R . .
H15B H 0.3867 0.1394 0.1160 0.043 Uiso 1 1 calc R . .
C16 C 0.10943(10) 0.13553(19) 0.05119(9) 0.0338(5) Uani 1 1 d . . .
H16A H 0.0681 0.1461 0.0506 0.041 Uiso 1 1 calc R . .
H16B H 0.1221 0.0645 0.0630 0.041 Uiso 1 1 calc R . .
C17 C 0.15426(10) 0.21030(19) 0.09154(9) 0.0325(5) Uani 1 1 d . . .
H17A H 0.1626 0.1899 0.1304 0.039 Uiso 1 1 calc R . .
H17B H 0.1363 0.2795 0.0855 0.039 Uiso 1 1 calc R . .
C21 C 0.27324(9) 0.11757(16) 0.12969(8) 0.0255(4) Uani 1 1 d . . .
C22 C 0.28669(10) 0.02630(16) 0.10916(9) 0.0307(4) Uani 1 1 d . . .
H22 H 0.2707 0.0140 0.0701 0.037 Uiso 1 1 calc R . .
C23 C 0.32334(11) -0.04628(19) 0.14583(10) 0.0388(5) Uani 1 1 d . . .
H23 H 0.3327 -0.1079 0.1317 0.047 Uiso 1 1 calc R . .
C24 C 0.34619(11) -0.0294(2) 0.20263(10) 0.0408(6) Uani 1 1 d . . .
H24 H 0.3715 -0.0791 0.2275 0.049 Uiso 1 1 calc R . .
C25 C 0.33240(11) 0.0595(2) 0.22335(9) 0.0384(5) Uani 1 1 d . . .
H25 H 0.3482 0.0709 0.2625 0.046 Uiso 1 1 calc R . .
C26 C 0.29561(10) 0.13226(18) 0.18728(9) 0.0319(4) Uani 1 1 d . . .
H26 H 0.2855 0.1927 0.2019 0.038 Uiso 1 1 calc R . .
C31 C 0.25839(10) 0.33639(16) 0.10692(8) 0.0285(4) Uani 1 1 d . . .
C32 C 0.31893(10) 0.35170(18) 0.14304(10) 0.0331(5) Uani 1 1 d . . .
H32 H 0.3453 0.2949 0.1569 0.040 Uiso 1 1 calc R . .
C33 C 0.34088(12) 0.4498(2) 0.15890(11) 0.0418(6) Uani 1 1 d . . .
H33 H 0.3821 0.4595 0.1837 0.050 Uiso 1 1 calc R . .
C34 C 0.30350(13) 0.5330(2) 0.13912(12) 0.0480(6) Uani 1 1 d . . .
H34 H 0.3188 0.5997 0.1503 0.058 Uiso 1 1 calc R . .
C35 C 0.24307(14) 0.5190(2) 0.10265(12) 0.0533(7) Uani 1 1 d . . .
H35 H 0.2170 0.5762 0.0888 0.064 Uiso 1 1 calc R . .
C36 C 0.22133(12) 0.42181(19) 0.08677(10) 0.0430(6) Uani 1 1 d . . .
H36 H 0.1802 0.4127 0.0615 0.052 Uiso 1 1 calc R . .
C41 C 0.06836(10) 0.27932(18) -0.03959(9) 0.0348(5) Uani 1 1 d . . .
C42 C 0.09720(12) 0.3600(2) -0.05424(11) 0.0428(6) Uani 1 1 d . . .
H42 H 0.1366 0.3508 -0.0544 0.051 Uiso 1 1 calc R . .
C43 C 0.06813(14) 0.4543(2) -0.06864(13) 0.0576(8) Uani 1 1 d . . .
H43 H 0.0879 0.5091 -0.0786 0.069 Uiso 1 1 calc R . .
C44 C 0.01090(14) 0.4684(2) -0.06849(15) 0.0638(9) Uani 1 1 d . . .
H44 H -0.0087 0.5328 -0.0783 0.077 Uiso 1 1 calc R . .
C45 C -0.01789(13) 0.3889(2) -0.05406(14) 0.0593(8) Uani 1 1 d . . .
H45 H -0.0573 0.3987 -0.0540 0.071 Uiso 1 1 calc R . .
C46 C 0.01047(11) 0.2948(2) -0.03969(12) 0.0451(6) Uani 1 1 d . . .
H46 H -0.0097 0.2404 -0.0298 0.054 Uiso 1 1 calc R . .
C51 C 0.05867(9) 0.06255(18) -0.06311(9) 0.0306(4) Uani 1 1 d . . .
C52 C 0.01626(11) 0.0853(2) -0.11659(10) 0.0430(6) Uani 1 1 d . . .
H52 H 0.0107 0.1538 -0.1294 0.052 Uiso 1 1 calc R . .
C53 C -0.01774(12) 0.0077(2) -0.15103(11) 0.0505(7) Uani 1 1 d . . .
H53 H -0.0467 0.0237 -0.1873 0.061 Uiso 1 1 calc R . .
C54 C -0.00990(11) -0.0920(2) -0.13320(11) 0.0441(6) Uani 1 1 d . . .
H54 H -0.0334 -0.1445 -0.1571 0.053 Uiso 1 1 calc R . .
C55 C 0.03201(11) -0.1155(2) -0.08074(11) 0.0407(5) Uani 1 1 d . . .
H55 H 0.0375 -0.1843 -0.0683 0.049 Uiso 1 1 calc R . .
C56 C 0.06640(10) -0.03861(19) -0.04585(10) 0.0361(5) Uani 1 1 d . . .
H56 H 0.0955 -0.0554 -0.0098 0.043 Uiso 1 1 calc R . .
C61 C 0.62284(8) 0.25960(14) 0.18192(8) 0.0215(4) Uani 1 1 d . . .
C62 C 0.59904(9) 0.21583(15) 0.21840(8) 0.0246(4) Uani 1 1 d . . .
H62 H 0.6198 0.1598 0.2409 0.029 Uiso 1 1 calc R . .
C63 C 0.54612(9) 0.25206(16) 0.22251(8) 0.0280(4) Uani 1 1 d . B .
C64 C 0.51473(9) 0.33435(16) 0.19106(9) 0.0293(4) Uani 1 1 d . . .
H64 H 0.4785 0.3587 0.1938 0.035 Uiso 1 1 calc R . .
C65 C 0.53768(9) 0.38017(16) 0.15547(9) 0.0276(4) Uani 1 1 d . . .
C66 C 0.59048(9) 0.34308(15) 0.15107(8) 0.0249(4) Uani 1 1 d . . .
H66 H 0.6050 0.3758 0.1261 0.030 Uiso 1 1 calc R . .
C67 C 0.52286(12) 0.2010(2) 0.26170(11) 0.0439(6) Uani 1 1 d . . .
C68 C 0.50636(11) 0.47090(19) 0.12132(11) 0.0377(5) Uani 1 1 d . . .
C71 C 0.69086(9) 0.23246(14) 0.11913(8) 0.0225(4) Uani 1 1 d . . .
C72 C 0.63938(9) 0.22851(15) 0.06882(8) 0.0274(4) Uani 1 1 d . . .
H72 H 0.6001 0.2233 0.0700 0.033 Uiso 1 1 calc R . .
C73 C 0.64404(11) 0.23196(17) 0.01723(9) 0.0333(5) Uani 1 1 d . B .
C74 C 0.69979(12) 0.23795(18) 0.01352(10) 0.0387(5) Uani 1 1 d . . .
H74 H 0.7028 0.2403 -0.0218 0.046 Uiso 1 1 calc R . .
C75 C 0.75160(11) 0.24050(18) 0.06236(10) 0.0345(5) Uani 1 1 d . B .
C76 C 0.74703(9) 0.23767(15) 0.11395(8) 0.0267(4) Uani 1 1 d . . .
H76 H 0.7833 0.2393 0.1468 0.032 Uiso 1 1 calc R . .
C77 C 0.58716(14) 0.2324(2) -0.03535(10) 0.0488(7) Uani 1 1 d . . .
C78 C 0.81283(15) 0.2499(3) 0.05959(14) 0.0593(8) Uani 1 1 d . . .
C81 C 0.73730(8) 0.29938(14) 0.22595(8) 0.0207(3) Uani 1 1 d . . .
C82 C 0.75402(9) 0.39383(15) 0.21116(8) 0.0236(4) Uani 1 1 d . . .
H82 H 0.7392 0.4121 0.1728 0.028 Uiso 1 1 calc R . .
C83 C 0.79152(9) 0.46152(15) 0.25052(9) 0.0264(4) Uani 1 1 d . . .
C84 C 0.81539(10) 0.43771(16) 0.30662(9) 0.0311(4) Uani 1 1 d . . .
H84 H 0.8420 0.4834 0.3335 0.037 Uiso 1 1 calc R . .
C85 C 0.79922(10) 0.34469(16) 0.32246(8) 0.0299(4) Uani 1 1 d . B .
C86 C 0.76065(9) 0.27830(15) 0.28299(8) 0.0248(4) Uani 1 1 d . . .
H86 H 0.7497 0.2160 0.2952 0.030 Uiso 1 1 calc R . .
C87 C 0.80548(11) 0.56202(17) 0.23108(10) 0.0351(5) Uani 1 1 d . . .
C88 C 0.82464(15) 0.3127(2) 0.38245(11) 0.0519(8) Uani 1 1 d . . .
C91 C 0.70211(8) 0.10326(14) 0.19871(8) 0.0216(4) Uani 1 1 d . . .
C92 C 0.76088(9) 0.06669(15) 0.23005(8) 0.0231(4) Uani 1 1 d . . .
H92 H 0.7941 0.1132 0.2415 0.028 Uiso 1 1 calc R . .
C93 C 0.77225(9) -0.03559(15) 0.24497(8) 0.0249(4) Uani 1 1 d . B .
C94 C 0.72549(10) -0.10629(15) 0.22869(8) 0.0273(4) Uani 1 1 d . . .
H94 H 0.7331 -0.1758 0.2394 0.033 Uiso 1 1 calc R . .
C95 C 0.66720(10) -0.07285(15) 0.19629(8) 0.0266(4) Uani 1 1 d . B .
C96 C 0.65590(9) 0.02948(15) 0.18145(8) 0.0237(4) Uani 1 1 d . . .
H96 H 0.6155 0.0499 0.1589 0.028 Uiso 1 1 calc R . .
C97 C 0.83639(11) -0.06688(18) 0.27840(10) 0.0366(5) Uani 1 1 d . . .
C98 C 0.61475(11) -0.14593(18) 0.17862(10) 0.0361(5) Uani 1 1 d . . .
B1 B 0.68795(9) 0.22296(16) 0.18062(9) 0.0205(4) Uani 1 1 d . . .
F61 F 0.5349(7) 0.2663(15) 0.3075(8) 0.069(3) Uani 0.337(8) 1 d P B 1
F62 F 0.5418(4) 0.1095(6) 0.2746(4) 0.122(4) Uani 0.663(8) 1 d P B 1
F63 F 0.4621(3) 0.2013(6) 0.2418(3) 0.0590(16) Uani 0.663(8) 1 d P B 1
F61B F 0.5489(5) 0.2271(9) 0.3120(4) 0.131(4) Uani 0.663(8) 1 d P B 2
F62B F 0.5259(6) 0.0975(8) 0.2578(6) 0.052(2) Uani 0.337(8) 1 d P B 2
F63B F 0.4674(7) 0.2149(13) 0.2536(8) 0.100(6) Uani 0.337(8) 1 d P B 2
F64 F 0.44969(7) 0.48228(15) 0.11750(8) 0.0692(6) Uani 1 1 d . . .
F65 F 0.53523(9) 0.55684(13) 0.14202(9) 0.0846(7) Uani 1 1 d . . .
F66 F 0.50311(9) 0.46612(15) 0.06955(7) 0.0701(6) Uani 1 1 d . . .
F71 F 0.5389(2) 0.1976(8) -0.02834(17) 0.092(2) Uani 0.663(8) 1 d P B 1
F72 F 0.5766(4) 0.3188(3) -0.0591(3) 0.115(4) Uani 0.663(8) 1 d P B 1
F73 F 0.5928(2) 0.1682(5) -0.07324(18) 0.0724(16) Uani 0.663(8) 1 d P B 1
F71B F 0.5890(8) 0.2949(18) -0.0717(6) 0.160(10) Uani 0.337(8) 1 d P B 2
F72B F 0.5420(6) 0.280(2) -0.0304(4) 0.126(6) Uani 0.337(8) 1 d P B 2
F73B F 0.5710(13) 0.1537(8) -0.0567(11) 0.255(14) Uani 0.337(8) 1 d P B 2
F74 F 0.8198(4) 0.2059(8) 0.0182(3) 0.099(3) Uani 0.663(8) 1 d P B 1
F75 F 0.8572(3) 0.2022(5) 0.1041(3) 0.0683(16) Uani 0.663(8) 1 d P B 1
F76 F 0.8373(5) 0.3448(8) 0.0749(6) 0.085(3) Uani 0.337(8) 1 d P B 1
F74B F 0.8131(8) 0.1722(11) 0.0219(7) 0.071(4) Uani 0.337(8) 1 d P B 2
F75B F 0.8579(7) 0.2558(13) 0.1033(6) 0.086(5) Uani 0.337(8) 1 d P B 2
F76B F 0.8172(3) 0.3370(5) 0.0358(4) 0.128(3) Uani 0.663(8) 1 d P B 2
F81 F 0.75610(7) 0.61908(11) 0.20664(7) 0.0537(4) Uani 1 1 d . . .
F82 F 0.83022(9) 0.55256(13) 0.19361(8) 0.0663(5) Uani 1 1 d . . .
F83 F 0.84429(9) 0.61868(12) 0.27268(7) 0.0690(6) Uani 1 1 d . . .
F84A F 0.8442(4) 0.3891(3) 0.41775(12) 0.089(2) Uani 0.663(8) 1 d P B 1
F85A F 0.8622(5) 0.2397(7) 0.3939(5) 0.086(3) Uani 0.663(8) 1 d P B 1
F86A F 0.7774(3) 0.2756(3) 0.39730(19) 0.0542(11) Uani 0.663(8) 1 d P B 1
F84B F 0.8833(4) 0.3667(6) 0.4104(3) 0.076(3) Uani 0.337(8) 1 d P B 2
F85B F 0.7963(7) 0.3196(17) 0.4082(5) 0.147(8) Uani 0.337(8) 1 d P B 2
F86B F 0.8535(11) 0.2203(13) 0.3885(9) 0.061(3) Uani 0.337(8) 1 d P B 2
F92 F 0.86222(8) -0.01420(15) 0.32528(8) 0.0739(6) Uani 1 1 d . B .
F91 F 0.8704(6) -0.0585(8) 0.2486(5) 0.070(2) Uani 0.663(8) 1 d P B 1
F93 F 0.8443(6) -0.1664(8) 0.2894(6) 0.056(2) Uani 0.663(8) 1 d P B 1
F91B F 0.8761(10) -0.0399(14) 0.2572(10) 0.067(6) Uani 0.337(8) 1 d P B 2
F93B F 0.8387(11) -0.1587(17) 0.2997(11) 0.065(6) Uani 0.337(8) 1 d P B 2
F94 F 0.5832(3) -0.1471(6) 0.1234(2) 0.0621(17) Uani 0.663(8) 1 d P B 1
F95 F 0.5700(2) -0.1146(3) 0.1966(2) 0.0637(12) Uani 0.663(8) 1 d P B 1
F96 F 0.6272(2) -0.2385(3) 0.1957(2) 0.0640(15) Uani 0.663(8) 1 d P B 1
F94B F 0.5950(5) -0.1588(10) 0.2154(4) 0.085(4) Uani 0.337(8) 1 d P B 2
F95B F 0.5766(7) -0.1306(12) 0.1306(6) 0.090(5) Uani 0.337(8) 1 d P B 2
F96B F 0.6389(4) -0.2423(7) 0.1739(5) 0.065(2) Uani 0.337(8) 1 d P B 2
C101 C 1.0671(3) 0.8225(4) 0.2741(2) 0.0997(16) Uani 1 1 d . . .
H101 H 1.0959 0.8715 0.2961 0.120 Uiso 1 1 calc R . .
C102 C 1.07986(19) 0.7499(5) 0.2412(2) 0.0997(16) Uani 1 1 d . . .
H102 H 1.1190 0.7494 0.2396 0.120 Uiso 1 1 calc R . .
C103 C 1.0360(3) 0.6766(4) 0.20981(19) 0.0993(16) Uani 1 1 d . . .
H103 H 1.0456 0.6271 0.1879 0.119 Uiso 1 1 calc R . .
C105 C 1.0089(3) 0.8157(3) 0.2715(2) 0.0890(13) Uani 1 1 d . . .
C106 C 0.9668(2) 0.7499(3) 0.24301(18) 0.0793(11) Uani 1 1 d . . .
H106 H 0.9275 0.7523 0.2443 0.095 Uiso 1 1 calc R . .
C107 C 0.9797(2) 0.6791(3) 0.21199(16) 0.0804(12) Uani 1 1 d . . .
H107 H 0.9496 0.6307 0.1915 0.096 Uiso 1 1 calc R . .
F110 F 1.0080(3) 0.8766(5) 0.3128(3) 0.264(3) Uani 1 1 d . . .
H3 H 0.1692(11) 0.0151(19) -0.0787(10) 0.033(6) Uiso 1 1 d . . .
H4 H 0.1355(13) 0.184(2) -0.1196(11) 0.043(7) Uiso 1 1 d . . .

loop_
_atom_site_aniso_label
_atom_site_aniso_U_11
_atom_site_aniso_U_22
_atom_site_aniso_U_33
_atom_site_aniso_U_23
_atom_site_aniso_U_13
_atom_site_aniso_U_12
Rh1 0.02164(7) 0.02648(8) 0.01870(7) 0.00074(6) 0.00725(5) -0.00028(6)
P1 0.0252(2) 0.0222(2) 0.0263(2) 0.00055(19) 0.0120(2) -0.00108(19)
P2 0.0242(2) 0.0261(2) 0.0206(2) -0.00072(19) 0.00808(19) 0.00087(19)
P3 0.0216(2) 0.0360(3) 0.0239(2) 0.0006(2) 0.00708(19) -0.0010(2)
C1 0.0369(11) 0.0355(11) 0.0273(10) -0.0022(9) 0.0180(9) -0.0019(9)
C2 0.0371(11) 0.0308(11) 0.0287(10) -0.0080(8) 0.0147(9) -0.0025(9)
C3 0.0340(11) 0.0361(12) 0.0252(10) -0.0082(9) 0.0097(9) -0.0091(9)
C4 0.0328(11) 0.0476(14) 0.0178(9) 0.0000(9) 0.0068(8) 0.0021(10)
C5 0.0451(13) 0.0449(13) 0.0240(10) 0.0044(9) 0.0149(9) 0.0010(11)
C6 0.0360(11) 0.0225(10) 0.0418(12) 0.0026(9) 0.0156(9) -0.0028(9)
C7 0.0504(14) 0.0268(12) 0.0589(16) -0.0006(11) 0.0256(13) 0.0019(10)
C8 0.066(3) 0.029(2) 0.047(3) 0.011(2) 0.012(3) -0.004(2)
C8B 0.066(6) 0.022(4) 0.056(7) -0.003(4) 0.016(5) -0.005(3)
C9 0.074(2) 0.0376(15) 0.080(2) 0.0099(14) 0.0440(18) -0.0130(14)
C10 0.0639(18) 0.0324(13) 0.101(3) 0.0044(14) 0.0577(19) -0.0083(12)
C11 0.0249(9) 0.0244(10) 0.0331(10) -0.0011(8) 0.0111(8) -0.0001(8)
C12 0.0342(11) 0.0419(13) 0.0467(14) -0.0003(11) 0.0217(10) 0.0069(10)
C13 0.0284(12) 0.081(2) 0.0677(19) 0.0008(17) 0.0195(13) 0.0107(13)
C14 0.0336(12) 0.0492(15) 0.0469(15) -0.0108(12) 0.0016(11) 0.0058(11)
C15 0.0284(10) 0.0362(12) 0.0376(12) -0.0071(9) 0.0073(9) 0.0003(9)
C16 0.0283(10) 0.0465(13) 0.0296(11) 0.0001(9) 0.0146(9) -0.0029(9)
C17 0.0296(10) 0.0423(12) 0.0280(10) -0.0015(9) 0.0140(9) 0.0024(9)
C21 0.0257(9) 0.0277(10) 0.0228(9) 0.0029(8) 0.0091(7) -0.0009(8)
C22 0.0357(11) 0.0288(11) 0.0277(10) 0.0024(8) 0.0127(9) 0.0014(9)
C23 0.0437(13) 0.0301(11) 0.0443(13) 0.0065(10) 0.0189(11) 0.0068(10)
C24 0.0355(12) 0.0426(14) 0.0407(13) 0.0157(11) 0.0111(10) 0.0066(10)
C25 0.0375(12) 0.0474(14) 0.0238(10) 0.0071(10) 0.0051(9) -0.0012(10)
C26 0.0340(11) 0.0359(11) 0.0244(10) 0.0013(9) 0.0102(8) 0.0007(9)
C31 0.0363(11) 0.0271(10) 0.0238(9) -0.0029(8) 0.0135(8) 0.0011(9)
C32 0.0323(11) 0.0332(11) 0.0354(11) -0.0052(9) 0.0150(9) -0.0019(9)
C33 0.0404(13) 0.0403(13) 0.0486(14) -0.0119(11) 0.0218(11) -0.0091(11)
C34 0.0614(17) 0.0322(13) 0.0564(16) -0.0154(12) 0.0296(14) -0.0102(12)
C35 0.0672(18) 0.0291(13) 0.0571(17) -0.0049(12) 0.0174(14) 0.0092(12)
C36 0.0451(13) 0.0354(13) 0.0393(13) -0.0066(10) 0.0064(11) 0.0077(11)
C41 0.0265(10) 0.0396(13) 0.0306(11) -0.0048(9) 0.0029(8) 0.0022(9)
C42 0.0359(12) 0.0410(13) 0.0433(14) 0.0023(11) 0.0066(10) 0.0006(10)
C43 0.0555(17) 0.0395(15) 0.0633(19) 0.0010(13) 0.0075(14) -0.0005(13)
C44 0.0506(17) 0.0402(16) 0.077(2) -0.0112(15) 0.0000(15) 0.0131(13)
C45 0.0346(13) 0.0537(18) 0.077(2) -0.0201(16) 0.0083(13) 0.0087(13)
C46 0.0288(11) 0.0475(14) 0.0536(15) -0.0092(12) 0.0102(11) 0.0029(10)
C51 0.0227(9) 0.0403(12) 0.0279(10) -0.0002(9) 0.0087(8) -0.0029(8)
C52 0.0411(13) 0.0439(14) 0.0329(12) 0.0023(10) 0.0026(10) -0.0035(11)
C53 0.0456(14) 0.0569(17) 0.0349(13) -0.0043(12) 0.0005(11) -0.0052(13)
C54 0.0378(13) 0.0494(15) 0.0431(14) -0.0118(12) 0.0138(11) -0.0100(11)
C55 0.0353(12) 0.0384(13) 0.0500(14) -0.0024(11) 0.0183(11) -0.0024(10)
C56 0.0281(10) 0.0437(13) 0.0336(11) 0.0003(10) 0.0089(9) -0.0009(9)
C61 0.0208(8) 0.0208(9) 0.0211(9) -0.0030(7) 0.0063(7) -0.0016(7)
C62 0.0247(9) 0.0259(10) 0.0224(9) -0.0002(7) 0.0084(7) -0.0003(8)
C63 0.0294(10) 0.0313(11) 0.0263(10) -0.0028(8) 0.0141(8) -0.0008(8)
C64 0.0245(9) 0.0325(11) 0.0317(10) -0.0036(9) 0.0120(8) 0.0039(8)
C65 0.0241(9) 0.0254(10) 0.0298(10) -0.0009(8) 0.0069(8) 0.0026(8)
C66 0.0238(9) 0.0233(9) 0.0266(9) -0.0005(7) 0.0088(7) -0.0009(7)
C67 0.0441(13) 0.0543(16) 0.0425(14) 0.0092(12) 0.0267(11) 0.0098(12)
C68 0.0335(11) 0.0359(12) 0.0433(13) 0.0072(10) 0.0145(10) 0.0107(10)
C71 0.0276(9) 0.0180(8) 0.0214(9) 0.0000(7) 0.0089(7) 0.0006(7)
C72 0.0289(10) 0.0250(10) 0.0255(10) -0.0006(8) 0.0075(8) -0.0011(8)
C73 0.0444(12) 0.0296(11) 0.0213(10) 0.0007(8) 0.0080(9) 0.0002(9)
C74 0.0581(15) 0.0357(12) 0.0277(11) 0.0020(9) 0.0227(11) 0.0022(11)
C75 0.0421(12) 0.0348(12) 0.0338(11) 0.0008(9) 0.0226(10) 0.0030(10)
C76 0.0299(10) 0.0258(10) 0.0252(9) -0.0003(8) 0.0116(8) 0.0028(8)
C77 0.0614(18) 0.0500(16) 0.0228(11) 0.0002(11) 0.0034(11) 0.0013(14)
C78 0.0571(18) 0.081(2) 0.0581(18) -0.0007(17) 0.0426(16) -0.0008(17)
C81 0.0196(8) 0.0203(8) 0.0216(8) -0.0001(7) 0.0075(7) 0.0015(7)
C82 0.0239(9) 0.0221(9) 0.0237(9) 0.0018(7) 0.0080(7) 0.0020(7)
C83 0.0265(9) 0.0195(9) 0.0312(10) -0.0013(8) 0.0093(8) -0.0007(7)
C84 0.0308(10) 0.0253(10) 0.0286(10) -0.0058(8) 0.0022(8) -0.0019(8)
C85 0.0363(11) 0.0257(10) 0.0198(9) -0.0006(7) 0.0023(8) 0.0031(8)
C86 0.0299(10) 0.0197(9) 0.0235(9) -0.0003(7) 0.0091(8) 0.0005(7)
C87 0.0397(12) 0.0250(10) 0.0404(12) -0.0022(9) 0.0156(10) -0.0075(9)
C88 0.076(2) 0.0331(13) 0.0257(12) -0.0026(10) -0.0029(13) -0.0039(13)
C91 0.0252(9) 0.0216(9) 0.0193(8) -0.0012(7) 0.0101(7) 0.0002(7)
C92 0.0249(9) 0.0212(9) 0.0238(9) 0.0004(7) 0.0102(7) 0.0004(7)
C93 0.0287(9) 0.0222(9) 0.0239(9) 0.0022(7) 0.0104(8) 0.0038(8)
C94 0.0364(11) 0.0208(9) 0.0269(10) 0.0024(8) 0.0146(8) 0.0002(8)
C95 0.0347(10) 0.0225(9) 0.0253(9) -0.0010(8) 0.0146(8) -0.0058(8)
C96 0.0265(9) 0.0236(9) 0.0212(9) -0.0005(7) 0.0095(7) -0.0018(7)
C97 0.0358(12) 0.0300(11) 0.0412(13) 0.0044(10) 0.0119(10) 0.0063(9)
C98 0.0422(13) 0.0294(11) 0.0360(12) 0.0003(9) 0.0145(10) -0.0105(9)
B1 0.0219(9) 0.0193(10) 0.0197(9) 0.0008(7) 0.0076(8) -0.0004(8)
F61 0.066(4) 0.116(9) 0.036(4) -0.016(5) 0.034(3) -0.021(5)
F62 0.137(6) 0.116(6) 0.187(9) 0.115(5) 0.144(6) 0.093(4)
F63 0.041(2) 0.084(3) 0.059(2) 0.0094(19) 0.0288(17) -0.015(2)
F61B 0.177(9) 0.189(12) 0.037(3) -0.021(5) 0.052(5) -0.101(7)
F62B 0.077(5) 0.029(3) 0.070(4) 0.008(3) 0.052(4) -0.005(4)
F63B 0.105(10) 0.086(8) 0.169(15) 0.066(9) 0.117(11) 0.061(7)
F64 0.0438(9) 0.0788(13) 0.0935(14) 0.0432(11) 0.0361(9) 0.0354(9)
F65 0.0793(13) 0.0305(9) 0.1067(16) 0.0126(10) -0.0038(12) 0.0036(9)
F66 0.0856(13) 0.0809(13) 0.0487(10) 0.0302(9) 0.0316(9) 0.0490(11)
F71 0.0425(19) 0.186(6) 0.0309(16) 0.003(3) -0.0023(13) -0.027(3)
F72 0.138(6) 0.0358(19) 0.081(4) 0.009(2) -0.054(4) 0.008(2)
F73 0.073(2) 0.104(5) 0.0314(15) -0.033(2) 0.0112(16) -0.006(2)
F71B 0.114(8) 0.28(3) 0.052(6) 0.100(10) -0.002(5) -0.027(12)
F72B 0.058(6) 0.246(18) 0.041(4) -0.009(8) -0.017(4) 0.040(9)
F73B 0.27(2) 0.031(4) 0.205(17) -0.031(8) -0.183(14) 0.006(9)
F74 0.059(2) 0.206(10) 0.044(2) -0.015(4) 0.035(2) 0.008(5)
F75 0.038(2) 0.116(4) 0.057(2) -0.007(3) 0.0251(17) 0.007(3)
F76 0.062(5) 0.066(5) 0.144(9) 0.011(6) 0.059(6) -0.027(4)
F74B 0.085(8) 0.077(5) 0.082(6) 0.008(4) 0.065(5) 0.033(5)
F75B 0.042(4) 0.180(16) 0.042(4) -0.032(9) 0.023(3) -0.023(9)
F76B 0.101(5) 0.115(5) 0.220(8) 0.058(6) 0.119(5) 0.005(3)
F81 0.0569(9) 0.0352(8) 0.0703(11) 0.0236(8) 0.0262(8) 0.0070(7)
F82 0.0951(13) 0.0409(9) 0.0954(14) 0.0000(9) 0.0725(12) -0.0133(9)
F83 0.0880(13) 0.0369(9) 0.0568(10) -0.0010(8) 0.0011(9) -0.0331(9)
F84A 0.161(5) 0.051(2) 0.0229(13) -0.0072(12) 0.001(2) -0.054(3)
F85A 0.071(4) 0.106(7) 0.062(4) 0.041(5) 0.004(3) 0.044(5)
F86A 0.090(3) 0.0458(17) 0.0267(18) 0.0088(11) 0.0228(17) -0.0018(15)
F84B 0.081(5) 0.070(5) 0.036(3) 0.007(3) -0.022(3) -0.017(4)
F85B 0.124(12) 0.29(2) 0.032(5) 0.043(10) 0.040(7) 0.129(13)
F86B 0.085(8) 0.037(3) 0.037(4) 0.013(3) -0.002(4) 0.002(4)
F92 0.0504(10) 0.0738(13) 0.0623(11) -0.0192(9) -0.0162(8) 0.0207(9)
F91 0.039(3) 0.107(6) 0.069(3) 0.018(3) 0.027(2) 0.025(4)
F93 0.043(3) 0.0277(18) 0.089(5) 0.012(2) 0.017(2) 0.0111(18)
F91B 0.029(4) 0.055(5) 0.119(15) 0.050(7) 0.032(7) 0.008(4)
F93B 0.048(6) 0.043(7) 0.088(10) 0.044(8) 0.011(6) 0.023(4)
F94 0.062(3) 0.084(4) 0.0341(18) -0.009(2) 0.0121(19) -0.045(3)
F95 0.053(2) 0.058(2) 0.101(4) -0.022(2) 0.053(2) -0.0238(16)
F96 0.044(2) 0.0307(16) 0.096(4) 0.024(2) 0.0042(18) -0.0117(14)
F94B 0.090(7) 0.112(9) 0.079(6) -0.036(5) 0.063(6) -0.069(6)
F95B 0.061(6) 0.042(4) 0.096(10) 0.031(6) -0.046(6) -0.022(4)
F96B 0.064(4) 0.023(3) 0.109(7) -0.008(4) 0.035(4) -0.020(3)
C101 0.118(4) 0.107(4) 0.089(3) 0.051(3) 0.056(3) 0.046(3)
C102 0.056(2) 0.143(5) 0.096(3) 0.059(3) 0.024(2) 0.034(3)
C103 0.126(4) 0.095(3) 0.072(3) 0.009(2) 0.034(3) 0.062(3)
C105 0.138(4) 0.066(3) 0.086(3) -0.016(2) 0.068(3) -0.005(3)
C106 0.088(3) 0.084(3) 0.082(3) 0.016(2) 0.051(2) 0.008(2)
C107 0.093(3) 0.071(3) 0.062(2) 0.0155(19) 0.013(2) 0.001(2)
F110 0.272(6) 0.260(6) 0.215(5) -0.063(5) 0.048(5) 0.078(5)

loop_
_atom_type_symbol
_atom_type_description
_atom_type_scat_dispersion_real
_atom_type_scat_dispersion_imag
_atom_type_scat_source
C C 0.0033 0.0016 'International Tables Vol C Tables 4.2.6.8 and 6.1.1.4'
H H 0.0000 0.0000 'International Tables Vol C Tables 4.2.6.8 and 6.1.1.4'
B B 0.0013 0.0007 'International Tables Vol C Tables 4.2.6.8 and 6.1.1.4'
F F 0.0171 0.0103 'International Tables Vol C Tables 4.2.6.8 and 6.1.1.4'
P P 0.1023 0.0942 'International Tables Vol C Tables 4.2.6.8 and 6.1.1.4'
Rh Rh -1.1178 0.9187 'International Tables Vol C Tables 4.2.6.8 and 6.1.1.4'

loop_
_geom_angle_atom_site_label_1
_geom_angle_atom_site_label_2
_geom_angle_atom_site_label_3
_geom_angle
C4 Rh1 C3 35.64(9)
C4 Rh1 P3 91.09(6)
C3 Rh1 P3 94.64(6)
C4 Rh1 P2 168.33(6)
C3 Rh1 P2 155.08(6)
P3 Rh1 P2 83.823(19)
C4 Rh1 P1 84.34(6)
C3 Rh1 P1 83.52(6)
P3 Rh1 P1 174.42(2)
P2 Rh1 P1 100.068(19)
C6 P1 C11 105.67(10)
C6 P1 C1 109.58(11)
C11 P1 C1 103.89(10)
C6 P1 Rh1 117.79(8)
C11 P1 Rh1 123.10(7)
C1 P1 Rh1 94.66(7)
C21 P2 C31 106.79(9)
C21 P2 C17 103.44(10)
C31 P2 C17 102.78(10)
C21 P2 Rh1 113.19(7)
C31 P2 Rh1 119.03(7)
C17 P2 Rh1 110.04(7)
C51 P3 C41 105.42(10)
C51 P3 C16 104.99(10)
C41 P3 C16 103.65(11)
C51 P3 Rh1 120.69(7)
C41 P3 Rh1 112.20(8)
C16 P3 Rh1 108.41(7)
C5 C1 C2 102.03(18)
C5 C1 P1 107.00(15)
C2 C1 P1 104.33(14)
C5 C1 H1 114.1
C2 C1 H1 114.1
P1 C1 H1 114.1
C3 C2 C1 101.42(18)
C3 C2 H2A 111.5
C1 C2 H2A 111.5
C3 C2 H2B 111.5
C1 C2 H2B 111.5
H2A C2 H2B 109.3
C4 C3 C2 109.4(2)
C4 C3 Rh1 72.13(13)
C2 C3 Rh1 109.47(14)
C4 C3 H3 126.0(15)
C2 C3 H3 121.3(16)
Rh1 C3 H3 104.7(16)
C3 C4 C5 110.2(2)
C3 C4 Rh1 72.23(12)
C5 C4 Rh1 109.18(15)
C3 C4 H4 123.0(16)
C5 C4 H4 122.3(16)
Rh1 C4 H4 106.9(16)
C4 C5 C1 101.68(18)
C4 C5 H5A 111.4
C1 C5 H5A 111.4
C4 C5 H5B 111.4
C1 C5 H5B 111.4
H5A C5 H5B 109.3
C10 C6 C7 104.7(2)
C10 C6 P1 117.07(17)
C7 C6 P1 115.20(16)
C10 C6 H6 106.4
C7 C6 H6 106.4
P1 C6 H6 106.4
C8 C7 C8B 31.9(4)
C8 C7 C6 105.6(3)
C8B C7 C6 104.6(4)
C8 C7 H7A 110.6
C8B C7 H7A 135.7
C6 C7 H7A 110.6
C8 C7 H7B 110.6
C8B C7 H7B 81.9
C6 C7 H7B 110.6
H7A C7 H7B 108.7
C8 C7 H7C 80.6
C8B C7 H7C 110.1
C6 C7 H7C 110.9
H7A C7 H7C 31.8
H7B C7 H7C 131.6
C8 C7 H7D 135.0
C8B C7 H7D 111.3
C6 C7 H7D 110.9
H7A C7 H7D 80.3
H7B C7 H7D 31.2
H7C C7 H7D 109.0
C9 C8 C7 107.8(3)
C9 C8 H8A 110.1
C7 C8 H8A 110.1
C9 C8 H8B 110.1
C7 C8 H8B 110.1
H8A C8 H8B 108.5
C9 C8B C7 106.1(6)
C9 C8B H8C 110.5
C7 C8B H8C 110.5
C9 C8B H8D 110.5
C7 C8B H8D 110.5
H8C C8B H8D 108.7
C8 C9 C8B 32.1(4)
C8 C9 C10 102.3(3)
C8B C9 C10 108.9(4)
C8 C9 H9A 111.3
C8B C9 H9A 80.0
C10 C9 H9A 111.3
C8 C9 H9B 111.3
C8B C9 H9B 131.2
C10 C9 H9B 111.3
H9A C9 H9B 109.2
C8 C9 H9C 138.7
C8B C9 H9C 110.5
C10 C9 H9C 110.1
H9A C9 H9C 32.7
H9B C9 H9C 80.2
C8 C9 H9D 82.8
C8B C9 H9D 109.1
C10 C9 H9D 109.8
H9A C9 H9D 131.8
H9B C9 H9D 30.2
H9C C9 H9D 108.4
C9 C10 C6 104.7(2)
C9 C10 H10A 110.8
C6 C10 H10A 110.8
C9 C10 H10B 110.8
C6 C10 H10B 110.8
H10A C10 H10B 108.9
C15 C11 C12 104.52(17)
C15 C11 P1 116.73(15)
C12 C11 P1 116.29(16)
C15 C11 H11 106.1
C12 C11 H11 106.1
P1 C11 H11 106.1
C13 C12 C11 104.8(2)
C13 C12 H12A 110.8
C11 C12 H12A 110.8
C13 C12 H12B 110.8
C11 C12 H12B 110.8
H12A C12 H12B 108.9
C14 C13 C12 107.0(2)
C14 C13 H13A 110.3
C12 C13 H13A 110.3
C14 C13 H13B 110.3
C12 C13 H13B 110.3
H13A C13 H13B 108.6
C15 C14 C13 103.7(2)
C15 C14 H14A 111.0
C13 C14 H14A 111.0
C15 C14 H14B 111.0
C13 C14 H14B 111.0
H14A C14 H14B 109.0
C14 C15 C11 102.33(18)
C14 C15 H15A 111.3
C11 C15 H15A 111.3
C14 C15 H15B 111.3
C11 C15 H15B 111.3
H15A C15 H15B 109.2
C17 C16 P3 107.58(15)
C17 C16 H16A 110.2
P3 C16 H16A 110.2
C17 C16 H16B 110.2
P3 C16 H16B 110.2
H16A C16 H16B 108.5
C16 C17 P2 109.76(15)
C16 C17 H17A 109.7
P2 C17 H17A 109.7
C16 C17 H17B 109.7
P2 C17 H17B 109.7
H17A C17 H17B 108.2
C26 C21 C22 118.76(19)
C26 C21 P2 122.66(16)
C22 C21 P2 118.57(15)
C23 C22 C21 120.0(2)
C23 C22 H22 120.0
C21 C22 H22 120.0
C24 C23 C22 120.3(2)
C24 C23 H23 119.8
C22 C23 H23 119.8
C25 C24 C23 120.1(2)
C25 C24 H24 119.9
C23 C24 H24 119.9
C24 C25 C26 120.1(2)
C24 C25 H25 119.9
C26 C25 H25 119.9
C25 C26 C21 120.6(2)
C25 C26 H26 119.7
C21 C26 H26 119.7
C32 C31 C36 118.3(2)
C32 C31 P2 123.62(17)
C36 C31 P2 117.95(17)
C33 C32 C31 120.2(2)
C33 C32 H32 119.9
C31 C32 H32 119.9
C34 C33 C32 120.7(2)
C34 C33 H33 119.7
C32 C33 H33 119.7
C33 C34 C35 119.8(2)
C33 C34 H34 120.1
C35 C34 H34 120.1
C36 C35 C34 119.6(3)
C36 C35 H35 120.2
C34 C35 H35 120.2
C35 C36 C31 121.5(2)
C35 C36 H36 119.3
C31 C36 H36 119.3
C46 C41 C42 118.9(2)
C46 C41 P3 122.6(2)
C42 C41 P3 118.47(18)
C41 C42 C43 120.0(3)
C41 C42 H42 120.0
C43 C42 H42 120.0
C44 C43 C42 120.4(3)
C44 C43 H43 119.8
C42 C43 H43 119.8
C43 C44 C45 119.9(3)
C43 C44 H44 120.0
C45 C44 H44 120.0
C44 C45 C46 120.3(3)
C44 C45 H45 119.8
C46 C45 H45 119.8
C45 C46 C41 120.5(3)
C45 C46 H46 119.8
C41 C46 H46 119.8
C56 C51 C52 118.6(2)
C56 C51 P3 119.09(16)
C52 C51 P3 121.95(19)
C53 C52 C51 120.0(2)
C53 C52 H52 120.0
C51 C52 H52 120.0
C54 C53 C52 120.7(2)
C54 C53 H53 119.6
C52 C53 H53 119.6
C55 C54 C53 119.9(2)
C55 C54 H54 120.1
C53 C54 H54 120.1
C54 C55 C56 120.0(2)
C54 C55 H55 120.0
C56 C55 H55 120.0
C55 C56 C51 120.8(2)
C55 C56 H56 119.6
C51 C56 H56 119.6
C66 C61 C62 115.51(17)
C66 C61 B1 122.13(17)
C62 C61 B1 122.06(17)
C63 C62 C61 122.06(19)
C63 C62 H62 119.0
C61 C62 H62 119.0
C64 C63 C62 121.13(19)
C64 C63 C67 119.60(19)
C62 C63 C67 119.3(2)
C63 C64 C65 118.11(19)
C63 C64 H64 120.9
C65 C64 H64 120.9
C64 C65 C66 120.62(19)
C64 C65 C68 120.43(19)
C66 C65 C68 118.94(19)
C65 C66 C61 122.56(19)
C65 C66 H66 118.7
C61 C66 H66 118.7
F61B C67 F63B 101.0(11)
F61B C67 F62 90.2(8)
F63B C67 F62 114.6(9)
F61B C67 F63 115.0(6)
F63B C67 F63 14.5(11)
F62 C67 F63 108.8(6)
F61B C67 F62B 109.2(8)
F63B C67 F62B 102.3(10)
F62 C67 F62B 20.5(9)
F63 C67 F62B 93.2(7)
F61B C67 F61 25.3(10)
F63B C67 F61 84.6(11)
F62 C67 F61 114.5(9)
F63 C67 F61 99.1(7)
F62B C67 F61 132.1(9)
F61B C67 C63 115.1(6)
F63B C67 C63 117.6(8)
F62 C67 C63 114.3(4)
F63 C67 C63 111.7(4)
F62B C67 C63 110.5(6)
F61 C67 C63 107.5(8)
F65 C68 F66 105.7(2)
F65 C68 F64 106.7(2)
F66 C68 F64 106.2(2)
F65 C68 C65 112.1(2)
F66 C68 C65 112.6(2)
F64 C68 C65 113.0(2)
C76 C71 C72 115.57(18)
C76 C71 B1 120.52(17)
C72 C71 B1 123.74(17)
C73 C72 C71 122.0(2)
C73 C72 H72 119.0
C71 C72 H72 119.0
C74 C73 C72 121.0(2)
C74 C73 C77 119.2(2)
C72 C73 C77 119.7(2)
C73 C74 C75 118.5(2)
C73 C74 H74 120.8
C75 C74 H74 120.8
C74 C75 C76 120.6(2)
C74 C75 C78 119.6(2)
C76 C75 C78 119.8(2)
C75 C76 C71 122.3(2)
C75 C76 H76 118.8
C71 C76 H76 118.8
F73B C77 F71B 108.6(15)
F73B C77 F72 126.4(10)
F71B C77 F72 27.7(11)
F73B C77 F72B 110.0(14)
F71B C77 F72B 92.1(11)
F72 C77 F72B 66.7(10)
F73B C77 F71 67(2)
F71B C77 F71 128.1(9)
F72 C77 F71 111.1(6)
F72B C77 F71 49.2(9)
F73B C77 F73 37(2)
F71B C77 F73 79.2(11)
F72 C77 F73 105.0(5)
F72B C77 F73 134.5(7)
F71 C77 F73 103.2(4)
F73B C77 C73 116.3(6)
F71B C77 C73 113.7(8)
F72 C77 C73 112.6(4)
F72B C77 C73 113.6(5)
F71 C77 C73 113.4(3)
F73 C77 C73 110.7(3)
F75B C78 F74 116.9(8)
F75B C78 F76B 100.3(11)
F74 C78 F76B 86.3(7)
F75B C78 F76 63.3(11)
F74 C78 F76 118.1(8)
F76B C78 F76 41.1(4)
F75B C78 F75 30.7(8)
F74 C78 F75 101.2(5)
F76B C78 F75 127.7(6)
F76 C78 F75 93.9(7)
F75B C78 F74B 116.7(11)
F74 C78 F74B 20.3(9)
F76B C78 F74B 105.9(8)
F76 C78 F74B 137.7(8)
F75 C78 F74B 92.7(8)
F75B C78 C75 118.6(7)
F74 C78 C75 116.9(5)
F76B C78 C75 110.5(4)
F76 C78 C75 112.0(5)
F75 C78 C75 111.4(4)
F74B C78 C75 104.1(7)
C86 C81 C82 115.49(17)
C86 C81 B1 121.31(16)
C82 C81 B1 122.89(16)
C83 C82 C81 122.24(18)
C83 C82 H82 118.9
C81 C82 H82 118.9
C84 C83 C82 121.16(19)
C84 C83 C87 120.25(19)
C82 C83 C87 118.59(19)
C83 C84 C85 117.75(19)
C83 C84 H84 121.1
C85 C84 H84 121.1
C86 C85 C84 120.78(19)
C86 C85 C88 118.5(2)
C84 C85 C88 120.65(19)
C85 C86 C81 122.53(19)
C85 C86 H86 118.7
C81 C86 H86 118.7
F81 C87 F82 105.4(2)
F81 C87 F83 106.0(2)
F82 C87 F83 106.3(2)
F81 C87 C83 112.70(19)
F82 C87 C83 112.83(19)
F83 C87 C83 112.92(19)
F85B C88 F85A 117.0(10)
F85B C88 F84A 69.7(11)
F85A C88 F84A 112.8(6)
F85B C88 F86B 113.1(15)
F85A C88 F86B 13.3(13)
F84A C88 F86B 124.6(9)
F85B C88 F86A 30.3(13)
F85A C88 F86A 104.0(7)
F84A C88 F86A 100.0(4)
F86B C88 F86A 94.7(11)
F85B C88 F84B 109.9(10)
F85A C88 F84B 78.5(6)
F84A C88 F84B 44.3(3)
F86B C88 F84B 91.8(9)
F86A C88 F84B 137.0(5)
F85B C88 C85 120.5(6)
F85A C88 C85 114.7(7)
F84A C88 C85 113.8(2)
F86B C88 C85 110.3(10)
F86A C88 C85 110.0(3)
F84B C88 C85 107.3(4)
C92 C91 C96 115.56(17)
C92 C91 B1 122.87(17)
C96 C91 B1 121.51(16)
C93 C92 C91 122.20(18)
C93 C92 H92 118.9
C91 C92 H92 118.9
C94 C93 C92 120.99(18)
C94 C93 C97 120.91(18)
C92 C93 C97 118.09(19)
C93 C94 C95 118.06(18)
C93 C94 H94 121.0
C95 C94 H94 121.0
C94 C95 C96 120.87(19)
C94 C95 C98 120.15(19)
C96 C95 C98 118.93(19)
C95 C96 C91 122.26(18)
C95 C96 H96 118.9
C91 C96 H96 118.9
F91B C97 F93B 120.3(15)
F91B C97 F92 95.5(11)
F93B C97 F92 99.2(13)
F91B C97 F91 14.0(15)
F93B C97 F91 112.9(14)
F92 C97 F91 109.0(6)
F91B C97 F93 106.8(11)
F93B C97 F93 15.6(19)
F92 C97 F93 109.7(6)
F91 C97 F93 98.0(8)
F91B C97 C93 114.9(10)
F93B C97 C93 111.2(11)
F92 C97 C93 113.24(19)
F91 C97 C93 110.9(6)
F93 C97 C93 114.9(6)
F94B C98 F95B 116.9(9)
F94B C98 F96 73.1(6)
F95B C98 F96 118.7(8)
F94B C98 F94 127.5(6)
F95B C98 F94 15.5(11)
F96 C98 F94 108.5(4)
F94B C98 F95 36.7(6)
F95B C98 F95 86.3(8)
F96 C98 F95 105.4(3)
F94 C98 F95 100.5(4)
F94B C98 F96B 103.7(6)
F95B C98 F96B 102.7(9)
F96 C98 F96B 30.7(3)
F94 C98 F96B 88.5(6)
F95 C98 F96B 133.5(4)
F94B C98 C95 112.0(4)
F95B C98 C95 113.6(7)
F96 C98 C95 116.5(3)
F94 C98 C95 112.9(3)
F95 C98 C95 111.5(3)
F96B C98 C95 106.3(4)
C71 B1 C91 105.80(15)
C71 B1 C61 113.72(15)
C91 B1 C61 111.46(15)
C71 B1 C81 111.39(15)
C91 B1 C81 111.71(15)
C61 B1 C81 102.93(14)
C105 C101 C102 112.8(5)
C105 C101 H101 123.6
C102 C101 H101 123.6
C101 C102 C103 121.9(4)
C101 C102 H102 119.0
C103 C102 H102 119.0
C107 C103 C102 118.2(4)
C107 C103 H103 120.9
C102 C103 H103 120.9
C106 C105 F110 126.4(6)
C106 C105 C101 127.6(4)
F110 C105 C101 104.8(5)
C105 C106 C107 119.3(4)
C105 C106 H106 120.4
C107 C106 H106 120.4
C106 C107 C103 120.2(4)
C106 C107 H107 119.9
C103 C107 H107 119.9

loop_
_geom_bond_atom_site_label_1
_geom_bond_atom_site_label_2
_geom_bond_distance
Rh1 C4 2.241(2)
Rh1 C3 2.242(2)
Rh1 P3 2.2709(5)
Rh1 P2 2.2818(5)
Rh1 P1 2.3284(5)
P1 C6 1.842(2)
P1 C11 1.846(2)
P1 C1 1.847(2)
P2 C21 1.816(2)
P2 C31 1.827(2)
P2 C17 1.855(2)
P3 C51 1.819(2)
P3 C41 1.824(2)
P3 C16 1.840(2)
C1 C5 1.538(3)
C1 C2 1.541(3)
C1 H1 1.0000
C2 C3 1.515(3)
C2 H2A 0.9900
C2 H2B 0.9900
C3 C4 1.372(3)
C3 H3 0.92(3)
C4 C5 1.503(3)
C4 H4 0.98(3)
C5 H5A 0.9900
C5 H5B 0.9900
C6 C10 1.543(3)
C6 C7 1.543(3)
C6 H6 1.0000
C7 C8 1.490(5)
C7 C8B 1.498(9)
C7 H7A 0.9900
C7 H7B 0.9900
C7 H7C 0.9900
C7 H7D 0.9900
C8 C9 1.471(6)
C8 H8A 0.9900
C8 H8B 0.9900
C8B C9 1.496(10)
C8B H8C 0.9900
C8B H8D 0.9900
C9 C10 1.529(4)
C9 H9A 0.9900
C9 H9B 0.9900
C9 H9C 0.9900
C9 H9D 0.9900
C10 H10A 0.9900
C10 H10B 0.9900
C11 C15 1.537(3)
C11 C12 1.550(3)
C11 H11 1.0000
C12 C13 1.541(4)
C12 H12A 0.9900
C12 H12B 0.9900
C13 C14 1.525(4)
C13 H13A 0.9900
C13 H13B 0.9900
C14 C15 1.523(3)
C14 H14A 0.9900
C14 H14B 0.9900
C15 H15A 0.9900
C15 H15B 0.9900
C16 C17 1.526(3)
C16 H16A 0.9900
C16 H16B 0.9900
C17 H17A 0.9900
C17 H17B 0.9900
C21 C26 1.395(3)
C21 C22 1.399(3)
C22 C23 1.389(3)
C22 H22 0.9500
C23 C24 1.380(4)
C23 H23 0.9500
C24 C25 1.378(4)
C24 H24 0.9500
C25 C26 1.385(3)
C25 H25 0.9500
C26 H26 0.9500
C31 C32 1.395(3)
C31 C36 1.396(3)
C32 C33 1.389(3)
C32 H32 0.9500
C33 C34 1.375(4)
C33 H33 0.9500
C34 C35 1.392(4)
C34 H34 0.9500
C35 C36 1.378(4)
C35 H35 0.9500
C36 H36 0.9500
C41 C46 1.394(3)
C41 C42 1.395(4)
C42 C43 1.395(4)
C42 H42 0.9500
C43 C44 1.378(5)
C43 H43 0.9500
C44 C45 1.379(5)
C44 H44 0.9500
C45 C46 1.387(4)
C45 H45 0.9500
C46 H46 0.9500
C51 C56 1.390(3)
C51 C52 1.396(3)
C52 C53 1.389(4)
C52 H52 0.9500
C53 C54 1.377(4)
C53 H53 0.9500
C54 C55 1.375(4)
C54 H54 0.9500
C55 C56 1.390(3)
C55 H55 0.9500
C56 H56 0.9500
C61 C66 1.398(3)
C61 C62 1.406(3)
C61 B1 1.638(3)
C62 C63 1.391(3)
C62 H62 0.9500
C63 C64 1.384(3)
C63 C67 1.497(3)
C64 C65 1.385(3)
C64 H64 0.9500
C65 C66 1.395(3)
C65 C68 1.498(3)
C66 H66 0.9500
C67 F61B 1.257(11)
C67 F63B 1.267(14)
C67 F62 1.280(8)
C67 F63 1.334(7)
C67 F62B 1.366(11)
C67 F61 1.405(19)
C68 F65 1.321(3)
C68 F66 1.322(3)
C68 F64 1.324(3)
C71 C76 1.399(3)
C71 C72 1.403(3)
C71 B1 1.635(3)
C72 C73 1.392(3)
C72 H72 0.9500
C73 C74 1.372(3)
C73 C77 1.503(3)
C74 C75 1.384(3)
C74 H74 0.9500
C75 C76 1.391(3)
C75 C78 1.495(4)
C76 H76 0.9500
C77 F73B 1.164(9)
C77 F71B 1.267(12)
C77 F72 1.269(6)
C77 F72B 1.292(11)
C77 F71 1.315(6)
C77 F73 1.343(5)
C78 F75B 1.225(14)
C78 F74 1.291(8)
C78 F76B 1.323(7)
C78 F76 1.368(10)
C78 F75 1.375(9)
C78 F74B 1.417(16)
C81 C86 1.395(3)
C81 C82 1.401(3)
C81 B1 1.642(3)
C82 C83 1.386(3)
C82 H82 0.9500
C83 C84 1.380(3)
C83 C87 1.496(3)
C84 C85 1.390(3)
C84 H84 0.9500
C85 C86 1.386(3)
C85 C88 1.498(3)
C86 H86 0.9500
C87 F81 1.328(3)
C87 F82 1.329(3)
C87 F83 1.341(3)
C88 F85B 1.128(11)
C88 F85A 1.265(11)
C88 F84A 1.316(4)
C88 F86B 1.37(2)
C88 F86A 1.413(7)
C88 F84B 1.480(8)
C91 C92 1.401(3)
C91 C96 1.402(3)
C91 B1 1.636(3)
C92 C93 1.394(3)
C92 H92 0.9500
C93 C94 1.383(3)
C93 C97 1.491(3)
C94 C95 1.384(3)
C94 H94 0.9500
C95 C96 1.394(3)
C95 C98 1.498(3)
C96 H96 0.9500
C97 F91B 1.318(19)
C97 F93B 1.32(2)
C97 F92 1.326(3)
C97 F91 1.328(11)
C97 F93 1.335(11)
C98 F94B 1.235(8)
C98 F95B 1.241(12)
C98 F96 1.288(5)
C98 F94 1.337(7)
C98 F95 1.386(5)
C98 F96B 1.414(9)
C101 C105 1.365(7)
C101 C102 1.393(7)
C101 H101 0.9500
C102 C103 1.420(7)
C102 H102 0.9500
C103 C107 1.365(7)
C103 H103 0.9500
C105 C106 1.312(6)
C105 F110 1.347(6)
C106 C107 1.345(6)
C106 H106 0.9500
C107 H107 0.9500
